data_9011584
loop_
_publ_author_name
'Moore, P. B.'
'Araki, T.'

_publ_section_title
;
 Wightmanite, Mg5(O)(OH)5(BO3)*nH2O, a natural drainpipe
;
_journal_name_full 'Nature Physical Science'
_journal_page_first 25
_journal_page_last 26
_journal_paper_doi 10.1038/physci236025a0
_journal_volume 236
_journal_year 1972
_chemical_compound_source 'Crestmore, California, USA'
_chemical_formula_sum 'B H13 Mg5 O10.4'
_chemical_name_mineral Wightmanite
_space_group_IT_number 12
_symmetry_space_group_name_Hall '-I 2y'
_symmetry_space_group_name_H-M 'I 1 2/m 1'
_cell_angle_alpha 90
_cell_angle_beta 91.6
_cell_angle_gamma 90
_cell_formula_units_Z 4
_cell_length_a 13.46
_cell_length_b 3.1
_cell_length_c 18.17
_cell_volume 757.866
_database_code_amcsd 0014684
_exptl_crystal_density_diffrn 2.733
_cod_original_formula_sum 'Mg5 B O10.4 H13'
_cod_database_code 9011584

loop_
_space_group_symop_operation_xyz
x,y,z
1/2+x,1/2+y,1/2+z
x,-y,z
1/2+x,1/2-y,1/2+z
-x,y,-z
1/2-x,1/2+y,1/2-z
-x,-y,-z
1/2-x,1/2-y,1/2-z

loop_
_atom_site_label
_atom_site_fract_x
_atom_site_fract_y
_atom_site_fract_z
_atom_site_occupancy
_atom_site_U_iso_or_equiv
_atom_site_type_symbol
_atom_site_attached_hydrogens
Mg1 0.89210 0.00000 0.47380 1.00000 0.00671 Mg 0
Mg2 0.84240 0.00000 0.02290 1.00000 0.00925 Mg 0
Mg3 0.15390 0.00000 0.23230 1.00000 0.00849 Mg 0
Mg4 0.45000 0.00000 0.11290 1.00000 0.00937 Mg 0
Mg5 0.47350 0.00000 0.41820 1.00000 0.00608 Mg 0
B 0.24680 0.00000 0.39250 1.00000 0.01026 B 0
O1 0.00000 0.00000 0.00000 1.00000 0.01393 O 0
O2 0.50000 0.00000 0.00000 1.00000 0.01570 O 0
O3 0.32570 0.00000 0.44290 1.00000 0.01026 O 0
O4 0.15080 0.00000 0.41780 1.00000 0.01001 O 0
O5 0.26360 0.00000 0.31760 1.00000 0.00836 O 0
O-H1 0.04290 0.00000 0.15390 1.00000 0.01393 O 1
O-H2 0.41490 0.00000 0.21830 1.00000 0.00798 O 1
O-H3 0.69880 0.00000 0.05440 1.00000 0.01292 O 1
O-H4 0.95250 0.00000 0.37320 1.00000 0.01115 O 1
O-H5 0.62090 0.00000 0.40820 1.00000 0.01153 O 1
Wat1 0.68800 0.00000 0.24700 0.62500 0.07092 O 2
Wat2 0.82700 0.00000 0.24000 0.47500 0.05699 O 2
Wat3 0.76900 0.14000 0.24800 0.15000 0.03293 O 2

loop_
_cod_changelog_entry_id
_cod_changelog_entry_author
_cod_changelog_entry_date
_cod_changelog_entry_text
1
;cod-tools version 3.8.0
Id: cif_guess_AMCSD_atom_types 9581 2023-05-17 12:35:41Z saulius
;
2023-05-18T11:41:38+03:00
;Derived atom types and hydrogen counts
from atom names that follow the AMCSD naming convention
(Wat == water, O-H == hydroxyl).
;

loop_
_cod_related_entry_id
_cod_related_entry_database
_cod_related_entry_code
1 AMCSD 0014684
